data_4036301
loop_
_publ_author_name
'Chaiyaveij, Duangduan'
'Batsanov, Andrei S.'
'Fox, Mark A.'
'Marder, Todd B.'
'Whiting, Andrew'

_publ_section_title
;
 An Experimental and Computational Approach to Understanding the Reactions
 of Acyl Nitroso Compounds in [4 + 2] Cycloadditions.
;
_journal_issue 19
_journal_name_full 'The Journal of organic chemistry'
_journal_page_first 9518
_journal_page_last 9534
_journal_paper_doi 10.1021/acs.joc.5b01470
_journal_volume 80
_journal_year 2015
_chemical_formula_moiety 'C7 H8 N2 O2'
_chemical_formula_sum 'C7 H8 N2 O2'
_chemical_formula_weight 152.15
_chemical_name_systematic
;
 1-hydroxy-3-phenylurea 
;
_space_group_crystal_system triclinic
_space_group_IT_number 2
_space_group_name_Hall '-P 1'
_space_group_name_H-M_alt 'P -1'
_atom_sites_solution_hydrogens geom
_atom_sites_solution_primary direct
_atom_sites_solution_secondary difmap
_audit_creation_date 2015-04-30
_audit_creation_method
;
Olex2 1.2-beta
(compiled 2015.01.26 svn.r3150 for OlexSys, GUI svn.r4998)
;
_cell_angle_alpha 94.598(18)
_cell_angle_beta 90.430(18)
_cell_angle_gamma 110.027(16)
_cell_formula_units_Z 4
_cell_length_a 5.3049(4)
_cell_length_b 5.9648(5)
_cell_length_c 24.0989(18)
_cell_measurement_reflns_used 2885
_cell_measurement_temperature 120
_cell_measurement_theta_max 0.000
_cell_measurement_theta_min 0.000
_cell_volume 713.64(12)
_computing_cell_refinement 'SAINT v7.46A (Bruker, 2008)'
_computing_data_collection 'SMART v5.630 (Bruker, 2003)'
_computing_data_reduction 'SAINT v7.46A (Bruker, 2008)'
_computing_molecular_graphics 'Olex2 (Dolomanov et al., 2009)'
_computing_publication_material 'Olex2 (Dolomanov et al., 2009)'
_computing_structure_refinement
;
XL, G.M. Sheldrick, Acta Cryst.
(2008). A64, 112-122
;
_computing_structure_solution
;
XS, G.M. Sheldrick, Acta Cryst.
(2008). A64, 112-122
;
_diffrn_ambient_temperature 120
_diffrn_detector 'CCD area detector'
_diffrn_detector_area_resol_mean 5.6
_diffrn_detector_type 'Bruker SMART CCD 6000 area detector'
_diffrn_measured_fraction_theta_full 1.000
_diffrn_measured_fraction_theta_max 1.000
_diffrn_measurement_device 'three-circle diffractometer'
_diffrn_measurement_device_type 'Bruker SMART CCD 6000 area detector'
_diffrn_measurement_method '\w scans'
_diffrn_radiation_monochromator graphite
_diffrn_radiation_probe x-ray
_diffrn_radiation_type MoK\a
_diffrn_radiation_wavelength 0.71073
_diffrn_radiation_xray_symbol K-L~3~
_diffrn_reflns_av_R_equivalents 0.0620
_diffrn_reflns_av_unetI/netI 0.0488
_diffrn_reflns_limit_h_max 6
_diffrn_reflns_limit_h_min -6
_diffrn_reflns_limit_k_max 7
_diffrn_reflns_limit_k_min -7
_diffrn_reflns_limit_l_max 28
_diffrn_reflns_limit_l_min -28
_diffrn_reflns_number 8767
_diffrn_reflns_theta_full 24.99
_diffrn_reflns_theta_max 24.99
_diffrn_reflns_theta_min 0.85
_diffrn_source 'sealed X-ray tube'
_diffrn_source_current 35.0
_diffrn_source_power 1.75
_diffrn_source_target Mo
_diffrn_source_voltage 50.0
_diffrn_standards_number 0
_exptl_absorpt_coefficient_mu 0.106
_exptl_absorpt_correction_T_max 0.9936
_exptl_absorpt_correction_T_min 0.9729
_exptl_absorpt_correction_type none
_exptl_crystal_colour colourless
_exptl_crystal_density_diffrn 1.416
_exptl_crystal_density_method 'not measured'
_exptl_crystal_description prism
_exptl_crystal_F_000 320
_exptl_crystal_size_max 0.26
_exptl_crystal_size_mid 0.12
_exptl_crystal_size_min 0.06
_refine_diff_density_max 0.184
_refine_diff_density_min -0.213
_refine_diff_density_rms 0.046
_refine_ls_extinction_method none
_refine_ls_goodness_of_fit_ref 0.995
_refine_ls_hydrogen_treatment mixed
_refine_ls_matrix_type full
_refine_ls_number_parameters 223
_refine_ls_number_reflns 2514
_refine_ls_number_restraints 0
_refine_ls_restrained_S_all 0.995
_refine_ls_R_factor_all 0.0546
_refine_ls_R_factor_gt 0.0383
_refine_ls_shift/su_max 0.000
_refine_ls_shift/su_mean 0.000
_refine_ls_structure_factor_coef Fsqd
_refine_ls_weighting_details 'calc w=1/[\s^2^(Fo^2^)+(0.0504P)^2^+0.0000P] where P=(Fo^2^+2Fc^2^)/3'
_refine_ls_weighting_scheme calc
_refine_ls_wR_factor_gt 0.0897
_refine_ls_wR_factor_ref 0.0962
_reflns_number_gt 1856
_reflns_number_total 2514
_reflns_threshold_expression I>2\s(I)
_cod_data_source_file jo5b01470_si_002.cif
_cod_data_source_block 2
_cod_original_cell_volume 713.64(10)
_cod_database_code 4036301
_olex2_refinement_description
;
1. Others
 Fixed Uiso: H3A(0.03) H4A(0.033) H5A(0.035) H6A(0.036) H7A(0.033) H3B(0.03)
 H4B(0.032) H5B(0.034) H6B(0.034) H7B(0.031)
 Fixed X: H3A(0.6514) H4A(0.2586) H5A(0.0271) H6A(0.1964) H7A(0.5863)
 H3B(0.2136) H4B(-0.1605) H5B(-0.392) H6B(-0.2447) H7B(0.1248)
 Fixed Y: H3A(0.7241) H4A(0.5441) H5A(0.1324) H6A(-0.0997) H7A(0.0798)
 H3B(0.8462) H4B(0.7031) H5B(0.2904) H6B(0.0241) H7B(0.1646)
 Fixed Z: H3A(0.3361) H4A(0.2811) H5A(0.2803) H6A(0.3329) H7A(0.3888)
 H3B(0.1655) H4B(0.2199) H5B(0.2198) H6B(0.1645) H7B(0.1093)
;
_olex2_submission_special_instructions 'No special instructions were received'

loop_
_space_group_symop_id
_space_group_symop_operation_xyz
1 'x, y, z'
2 '-x, -y, -z'

loop_
_atom_site_label
_atom_site_type_symbol
_atom_site_fract_x
_atom_site_fract_y
_atom_site_fract_z
_atom_site_U_iso_or_equiv
_atom_site_adp_type
_atom_site_occupancy
_atom_site_symmetry_multiplicity
_atom_site_calc_flag
_atom_site_refinement_flags
O1A O 1.2948(2) 0.6160(2) 0.47410(5) 0.0275(3) Uani 1 1 d .
H1A H 1.470(4) 0.688(4) 0.4608(9) 0.045(6) Uiso 1 1 d .
O2A O 0.7984(2) 0.8484(2) 0.44016(5) 0.0256(3) Uani 1 1 d .
N1A N 1.1773(3) 0.7936(3) 0.46812(7) 0.0250(4) Uani 1 1 d .
H1 H 1.176(4) 0.884(4) 0.4998(9) 0.039(6) Uiso 1 1 d .
N2A N 0.8926(3) 0.5227(3) 0.40205(6) 0.0241(4) Uani 1 1 d .
H2A H 0.995(3) 0.431(3) 0.4083(7) 0.021(5) Uiso 1 1 d .
C1A C 0.9443(3) 0.7220(3) 0.43707(7) 0.0218(4) Uani 1 1 d .
C2A C 0.6537(3) 0.4192(3) 0.36802(7) 0.0224(4) Uani 1 1 d .
C3A C 0.5578(3) 0.5568(3) 0.33577(7) 0.0252(4) Uani 1 1 d .
H3A H 0.6514 0.7241 0.3361 0.030 Uiso 1 1 calc R
C4A C 0.3249(3) 0.4497(3) 0.30312(7) 0.0277(4) Uani 1 1 d .
H4A H 0.2586 0.5441 0.2811 0.033 Uiso 1 1 calc R
C5A C 0.1881(3) 0.2053(3) 0.30233(8) 0.0289(4) Uani 1 1 d .
H5A H 0.0271 0.1324 0.2803 0.035 Uiso 1 1 calc R
C6A C 0.2876(3) 0.0683(3) 0.33389(8) 0.0302(5) Uani 1 1 d .
H6A H 0.1964 -0.0997 0.3329 0.036 Uiso 1 1 calc R
C7A C 0.5195(3) 0.1744(3) 0.36693(7) 0.0275(4) Uani 1 1 d .
H7A H 0.5863 0.0798 0.3888 0.033 Uiso 1 1 calc R
O1B O 0.8044(2) 0.6363(2) 0.02562(5) 0.0267(3) Uani 1 1 d .
H1B H 0.973(4) 0.714(4) 0.0383(10) 0.055(7) Uiso 1 1 d .
O2B O 0.3195(2) 0.8926(2) 0.05987(5) 0.0246(3) Uani 1 1 d .
N1B N 0.6888(3) 0.8171(3) 0.03180(7) 0.0236(4) Uani 1 1 d .
H2 H 0.684(3) 0.890(3) 0.0029(8) 0.019(5) Uiso 1 1 d .
N2B N 0.4298(3) 0.5985(3) 0.09818(6) 0.0233(4) Uani 1 1 d .
H2B H 0.527(4) 0.507(3) 0.0931(8) 0.030(5) Uiso 1 1 d .
C1B C 0.4678(3) 0.7702(3) 0.06278(7) 0.0207(4) Uani 1 1 d .
C2B C 0.2031(3) 0.5183(3) 0.13205(7) 0.0217(4) Uani 1 1 d .
C3B C 0.1195(3) 0.6788(3) 0.16510(7) 0.0248(4) Uani 1 1 d .
H3B H 0.2136 0.8462 0.1655 0.030 Uiso 1 1 calc R
C4B C -0.1020(3) 0.5933(3) 0.19742(7) 0.0265(4) Uani 1 1 d .
H4B H -0.1605 0.7031 0.2199 0.032 Uiso 1 1 calc R
C5B C -0.2401(3) 0.3484(3) 0.19749(8) 0.0281(4) Uani 1 1 d .
H5B H -0.3920 0.2904 0.2198 0.034 Uiso 1 1 calc R
C6B C -0.1525(3) 0.1916(3) 0.16461(8) 0.0285(4) Uani 1 1 d .
H6B H -0.2447 0.0241 0.1645 0.034 Uiso 1 1 calc R
C7B C 0.0672(3) 0.2745(3) 0.13188(7) 0.0260(4) Uani 1 1 d .
H7B H 0.1248 0.1646 0.1093 0.031 Uiso 1 1 calc R

loop_
_atom_site_aniso_label
_atom_site_aniso_U_11
_atom_site_aniso_U_22
_atom_site_aniso_U_33
_atom_site_aniso_U_23
_atom_site_aniso_U_13
_atom_site_aniso_U_12
O1A 0.0201(7) 0.0321(7) 0.0337(8) 0.0033(6) 0.0004(6) 0.0133(6)
O2A 0.0204(6) 0.0306(7) 0.0280(7) -0.0011(5) -0.0005(5) 0.0124(5)
N1A 0.0214(8) 0.0285(9) 0.0276(9) -0.0018(7) -0.0006(7) 0.0127(7)
N2A 0.0206(8) 0.0275(8) 0.0266(8) -0.0024(7) -0.0018(6) 0.0127(7)
C1A 0.0181(9) 0.0269(10) 0.0208(9) 0.0059(8) 0.0041(7) 0.0073(7)
C2A 0.0195(9) 0.0283(10) 0.0200(9) -0.0010(7) 0.0016(7) 0.0096(7)
C3A 0.0257(9) 0.0262(10) 0.0238(10) 0.0003(8) 0.0013(8) 0.0094(8)
C4A 0.0303(10) 0.0366(11) 0.0206(9) 0.0013(8) 0.0005(8) 0.0177(9)
C5A 0.0229(9) 0.0372(11) 0.0253(10) -0.0029(9) -0.0017(8) 0.0100(8)
C6A 0.0265(10) 0.0286(10) 0.0312(11) 0.0014(8) 0.0015(8) 0.0041(8)
C7A 0.0294(10) 0.0277(10) 0.0277(10) 0.0055(8) 0.0006(8) 0.0123(8)
O1B 0.0199(7) 0.0291(7) 0.0343(8) 0.0008(6) 0.0008(6) 0.0128(6)
O2B 0.0205(6) 0.0301(7) 0.0265(7) 0.0052(5) 0.0019(5) 0.0126(5)
N1B 0.0214(8) 0.0273(8) 0.0263(9) 0.0061(7) 0.0018(7) 0.0127(6)
N2B 0.0202(8) 0.0278(8) 0.0256(8) 0.0038(7) 0.0020(6) 0.0127(7)
C1B 0.0160(8) 0.0238(9) 0.0207(9) -0.0022(8) -0.0035(7) 0.0059(7)
C2B 0.0179(9) 0.0274(10) 0.0211(9) 0.0043(8) -0.0009(7) 0.0091(7)
C3B 0.0251(10) 0.0249(10) 0.0247(9) 0.0030(8) -0.0010(8) 0.0088(8)
C4B 0.0281(10) 0.0317(10) 0.0228(10) 0.0011(8) 0.0024(8) 0.0144(8)
C5B 0.0218(9) 0.0381(11) 0.0246(10) 0.0054(8) 0.0022(8) 0.0097(8)
C6B 0.0282(10) 0.0263(10) 0.0281(10) 0.0023(8) -0.0017(8) 0.0060(8)
C7B 0.0276(10) 0.0269(10) 0.0248(10) -0.0011(8) -0.0003(8) 0.0120(8)

loop_
_atom_type_symbol
_atom_type_description
_atom_type_scat_dispersion_real
_atom_type_scat_dispersion_imag
_atom_type_scat_source
C C 0.0033 0.0016 'International Tables Vol C Tables 4.2.6.8 and 6.1.1.4'
H H 0.0000 0.0000 'International Tables Vol C Tables 4.2.6.8 and 6.1.1.4'
N N 0.0061 0.0033 'International Tables Vol C Tables 4.2.6.8 and 6.1.1.4'
O O 0.0106 0.0060 'International Tables Vol C Tables 4.2.6.8 and 6.1.1.4'

loop_
_geom_angle_atom_site_label_1
_geom_angle_atom_site_label_2
_geom_angle_atom_site_label_3
_geom_angle
C1A N1A O1A 115.79(14)
C1A N2A C2A 123.94(14)
O2A C1A N1A 119.24(15)
O2A C1A N2A 123.82(15)
N2A C1A N1A 116.84(15)
C3A C2A N2A 121.46(16)
C3A C2A C7A 120.13(16)
C7A C2A N2A 118.41(16)
C4A C3A C2A 119.80(17)
C3A C4A C5A 120.35(17)
C6A C5A C4A 119.53(17)
C5A C6A C7A 120.45(17)
C6A C7A C2A 119.73(17)
C1B N1B O1B 116.34(14)
C1B N2B C2B 124.36(14)
O2B C1B N1B 119.92(16)
O2B C1B N2B 123.35(15)
N2B C1B N1B 116.61(15)
C3B C2B N2B 121.28(15)
C7B C2B N2B 118.60(15)
C7B C2B C3B 120.12(16)
C4B C3B C2B 119.45(16)
C3B C4B C5B 120.83(16)
C6B C5B C4B 118.81(17)
C5B C6B C7B 120.97(17)
C6B C7B C2B 119.82(16)

loop_
_geom_bond_atom_site_label_1
_geom_bond_atom_site_label_2
_geom_bond_distance
O1A N1A 1.4166(17)
O2A C1A 1.2506(19)
N1A C1A 1.358(2)
N2A C1A 1.347(2)
N2A C2A 1.424(2)
C2A C3A 1.385(2)
C2A C7A 1.386(2)
C3A C4A 1.385(2)
C4A C5A 1.387(3)
C5A C6A 1.383(3)
C6A C7A 1.385(3)
O1B N1B 1.4106(18)
O2B C1B 1.2478(18)
N1B C1B 1.354(2)
N2B C1B 1.349(2)
N2B C2B 1.423(2)
C2B C3B 1.386(2)
C2B C7B 1.384(2)
C3B C4B 1.384(2)
C4B C5B 1.392(3)
C5B C6B 1.380(2)
C6B C7B 1.381(2)

loop_
_geom_hbond_atom_site_label_D
_geom_hbond_atom_site_label_H
_geom_hbond_atom_site_label_A
_geom_hbond_distance_DH
_geom_hbond_distance_HA
_geom_hbond_distance_DA
_geom_hbond_angle_DHA
_geom_hbond_site_symmetry_A
O1A H1A O2A 0.95(2) 1.77(2) 2.7214(17) 174.4(18) 1_655
N1A H1 O2A 0.90(2) 2.03(2) 2.918(2) 166.8(18) 2_776
O1B H1B O2B 0.89(2) 1.83(2) 2.7178(17) 175(2) 1_655
N1B H2 O2B 0.855(19) 2.07(2) 2.923(2) 172.4(16) 2_675
